data_2204123
loop_
_publ_author_name
'Zhang, Quan-Zheng'
'Lu, Can-Zhong'

_publ_section_title
;
 Diaquatetrakis(1<i>H</i>-imidazole-\k<i>N</i>^3^)cobalt(II)
 terephthalate
;
_journal_issue 9
_journal_name_full 'Acta Crystallographica Section E'
_journal_page_first m1289
_journal_page_last m1290
_journal_paper_doi 10.1107/S1600536804020069
_journal_volume 60
_journal_year 2004
_chemical_formula_iupac '[Co (C3 H4 N2)4 (H2 O)2] (C8 H4 O4)'
_chemical_formula_moiety 'C12 H20 Co N8 O2 2+, C8 H4 O4 2-'
_chemical_formula_sum 'C20 H24 Co N8 O6'
_chemical_formula_weight 531.40
_chemical_name_systematic
;
Diaquatetrakis(1H-imidazole-\kN^3^)cobalt(II) terephthalate
;
_space_group_IT_number 15
_symmetry_cell_setting monoclinic
_symmetry_space_group_name_Hall '-C 2yc'
_symmetry_space_group_name_H-M 'C 1 2/c 1'
_atom_sites_solution_hydrogens geom
_atom_sites_solution_primary direct
_atom_sites_solution_secondary difmap
_audit_creation_method SHELXL-97
_cell_angle_alpha 90.00
_cell_angle_beta 120.630(2)
_cell_angle_gamma 90.00
_cell_formula_units_Z 4
_cell_length_a 22.2830(7)
_cell_length_b 7.6818(3)
_cell_length_c 16.1127(3)
_cell_measurement_reflns_used 82
_cell_measurement_temperature 293(2)
_cell_measurement_theta_max 25.12
_cell_measurement_theta_min 2.12
_cell_volume 2373.25(14)
_computing_cell_refinement SMART
_computing_data_collection 'SMART (Siemens, 1996)'
_computing_data_reduction 'SAINT (Siemens, 1994)'
_computing_molecular_graphics 'SHELXTL (Siemens, 1994)'
_computing_publication_material SHELXS97
_computing_structure_refinement 'SHELXL97 (Sheldrick, 1997)'
_computing_structure_solution 'SHELXS97 (Sheldrick, 1997)'
_diffrn_ambient_temperature 293(2)
_diffrn_measured_fraction_theta_full 0.977
_diffrn_measured_fraction_theta_max 0.977
_diffrn_measurement_device_type 'Siemens SMART CCD'
_diffrn_measurement_method \w
_diffrn_radiation_monochromator graphite
_diffrn_radiation_source 'fine-focus sealed tube'
_diffrn_radiation_type MoK\a
_diffrn_radiation_wavelength 0.71073
_diffrn_reflns_av_R_equivalents 0.0237
_diffrn_reflns_av_sigmaI/netI 0.0317
_diffrn_reflns_limit_h_max 25
_diffrn_reflns_limit_h_min -12
_diffrn_reflns_limit_k_max 9
_diffrn_reflns_limit_k_min -8
_diffrn_reflns_limit_l_max 17
_diffrn_reflns_limit_l_min -19
_diffrn_reflns_number 3377
_diffrn_reflns_theta_full 25.12
_diffrn_reflns_theta_max 25.12
_diffrn_reflns_theta_min 2.12
_diffrn_standards_number 0
_exptl_absorpt_coefficient_mu 0.776
_exptl_absorpt_correction_T_max .9500
_exptl_absorpt_correction_T_min .7360
_exptl_absorpt_correction_type multi-scan
_exptl_absorpt_process_details '(SADABS; Sheldrick, 1996)'
_exptl_crystal_colour purple
_exptl_crystal_density_diffrn 1.487
_exptl_crystal_density_method 'not measured'
_exptl_crystal_description prism
_exptl_crystal_F_000 1100
_exptl_crystal_size_max .32
_exptl_crystal_size_mid .21
_exptl_crystal_size_min .06
_refine_diff_density_max 0.403
_refine_diff_density_min -0.342
_refine_ls_extinction_coef 0.0019(4)
_refine_ls_extinction_expression Fc^*^=kFc[1+0.001xFc^2^\l^3^/sin(2\q)]^-1/4^
_refine_ls_extinction_method SHELXL97
_refine_ls_goodness_of_fit_ref 1.079
_refine_ls_hydrogen_treatment refall
_refine_ls_matrix_type full
_refine_ls_number_parameters 209
_refine_ls_number_reflns 2071
_refine_ls_number_restraints 0
_refine_ls_restrained_S_all 1.079
_refine_ls_R_factor_all 0.0575
_refine_ls_R_factor_gt 0.0438
_refine_ls_shift/su_max 0.000
_refine_ls_shift/su_mean 0.000
_refine_ls_structure_factor_coef Fsqd
_refine_ls_weighting_details 'calc w = 1/[\s^2^(Fo^2^)+(0.0643P)^2^+7.3403P] where P = (Fo^2^+2Fc^2^)/3'
_refine_ls_weighting_scheme calc
_refine_ls_wR_factor_gt 0.1151
_refine_ls_wR_factor_ref 0.1327
_reflns_number_gt 1731
_reflns_number_total 2071
_reflns_threshold_expression I>2\s(I)
_cod_data_source_file br6162.cif
_cod_data_source_block I
_cod_original_cell_volume 2373.25(12)
_cod_original_sg_symbol_H-M 'C 2/c'
_cod_database_code 2204123

loop_
_symmetry_equiv_pos_as_xyz
'x, y, z'
'-x, y, -z+1/2'
'x+1/2, y+1/2, z'
'-x+1/2, y+1/2, -z+1/2'
'-x, -y, -z'
'x, -y, z-1/2'
'-x+1/2, -y+1/2, -z'
'x+1/2, -y+1/2, z-1/2'

loop_
_atom_site_label
_atom_site_fract_x
_atom_site_fract_y
_atom_site_fract_z
_atom_site_U_iso_or_equiv
_atom_site_adp_type
_atom_site_calc_flag
_atom_site_refinement_flags
_atom_site_occupancy
_atom_site_type_symbol
Co1 0.2500 0.2500 0.0000 0.0271(3) Uani d S 1 Co
O1 0.43317(13) 0.2038(4) 0.48940(16) 0.0451(7) Uani d . 1 O
O2 0.34304(11) 0.2279(3) 0.51061(16) 0.0342(6) Uani d . 1 O
O3 0.26104(14) -0.0168(3) 0.04451(18) 0.0355(6) Uani d . 1 O
H3B 0.290(3) -0.079(6) 0.035(3) 0.061(14) Uiso d . 1 H
H3A 0.225(3) -0.067(6) 0.025(3) 0.053(14) Uiso d . 1 H
N1 0.28202(14) 0.3254(4) 0.14525(19) 0.0340(7) Uani d . 1 N
N2 0.33941(17) 0.3117(5) 0.3035(2) 0.0439(8) Uani d . 1 N
H2A 0.367(3) 0.273(6) 0.361(4) 0.059(14) Uiso d . 1 H
N3 0.35697(14) 0.2638(4) 0.0368(2) 0.0322(6) Uani d . 1 N
N4 0.45348(17) 0.2477(4) 0.0325(3) 0.0432(8) Uani d . 1 N
H4A 0.482(3) 0.219(6) 0.021(3) 0.054(14) Uiso d . 1 H
C1 0.40699(17) 0.2092(5) 0.5423(2) 0.0317(8) Uani d . 1 C
C2 0.45557(17) 0.1930(5) 0.6499(2) 0.0322(7) Uani d . 1 C
C3 0.52687(19) 0.1916(6) 0.6903(3) 0.0452(10) Uani d . 1 C
H3 0.546(2) 0.187(6) 0.646(3) 0.059(12) Uiso d . 1 H
C4 0.42895(19) 0.1923(6) 0.7113(3) 0.0429(9) Uani d . 1 C
H4 0.383(2) 0.197(6) 0.686(3) 0.057(13) Uiso d . 1 H
C5 0.2747(2) 0.4798(6) 0.1818(3) 0.0463(10) Uani d . 1 C
H5 0.247(2) 0.568(6) 0.138(3) 0.056(12) Uiso d . 1 H
C6 0.3097(2) 0.4710(6) 0.2788(3) 0.0535(11) Uani d . 1 C
H6 0.316(3) 0.557(7) 0.327(4) 0.072(14) Uiso d . 1 H
C7 0.3216(2) 0.2291(5) 0.2216(3) 0.0385(9) Uani d . 1 C
H7 0.3335(18) 0.113(5) 0.222(3) 0.035(10) Uiso d . 1 H
C8 0.4080(2) 0.3610(6) 0.1101(3) 0.0513(11) Uani d . 1 C
H8 0.402(2) 0.421(5) 0.152(3) 0.045(11) Uiso d . 1 H
C9 0.4675(2) 0.3507(7) 0.1081(3) 0.0586(12) Uani d . 1 C
H9 0.509(3) 0.392(6) 0.147(3) 0.065(14) Uiso d . 1 H
C10 0.38695(19) 0.1997(5) -0.0085(3) 0.0397(8) Uani d . 1 C
H10 0.364(2) 0.127(6) -0.066(3) 0.057(12) Uiso d . 1 H

loop_
_atom_site_aniso_label
_atom_site_aniso_U_11
_atom_site_aniso_U_22
_atom_site_aniso_U_33
_atom_site_aniso_U_12
_atom_site_aniso_U_13
_atom_site_aniso_U_23
Co1 0.0230(4) 0.0364(4) 0.0225(4) 0.0010(2) 0.0120(3) -0.0007(2)
O1 0.0288(12) 0.083(2) 0.0247(12) 0.0018(13) 0.0148(10) 0.0070(12)
O2 0.0214(12) 0.0497(15) 0.0294(12) -0.0003(10) 0.0115(10) 0.0032(10)
O3 0.0301(14) 0.0372(14) 0.0404(14) 0.0009(12) 0.0188(12) 0.0000(11)
N1 0.0310(15) 0.0455(17) 0.0256(14) 0.0044(13) 0.0145(12) -0.0005(13)
N2 0.0386(17) 0.065(2) 0.0209(15) -0.0003(16) 0.0103(13) 0.0010(15)
N3 0.0252(14) 0.0396(16) 0.0310(14) -0.0001(11) 0.0136(12) -0.0012(12)
N4 0.0295(17) 0.061(2) 0.0484(19) 0.0017(14) 0.0264(15) -0.0011(16)
C1 0.0277(17) 0.043(2) 0.0223(16) -0.0014(14) 0.0114(14) 0.0023(13)
C2 0.0277(17) 0.0433(19) 0.0237(16) 0.0029(14) 0.0117(14) 0.0025(14)
C3 0.0325(19) 0.080(3) 0.0260(17) 0.0054(19) 0.0169(15) 0.0044(18)
C4 0.0217(17) 0.076(3) 0.0303(18) -0.0046(18) 0.0125(15) -0.0024(18)
C5 0.050(2) 0.053(2) 0.0336(19) 0.0073(19) 0.0198(18) -0.0045(18)
C6 0.057(3) 0.066(3) 0.0323(19) 0.005(2) 0.0186(18) -0.011(2)
C7 0.0354(19) 0.050(2) 0.0262(17) 0.0057(17) 0.0131(15) 0.0026(16)
C8 0.040(2) 0.064(3) 0.055(2) -0.0109(19) 0.029(2) -0.023(2)
C9 0.031(2) 0.079(3) 0.062(3) -0.012(2) 0.022(2) -0.021(2)
C10 0.0298(18) 0.055(2) 0.0370(19) 0.0003(17) 0.0192(16) -0.0026(17)

loop_
_atom_type_symbol
_atom_type_description
_atom_type_scat_dispersion_real
_atom_type_scat_dispersion_imag
_atom_type_scat_source
C C 0.0033 0.0016 'International Tables Vol C Tables 4.2.6.8 and 6.1.1.4'
H H 0.0000 0.0000 'International Tables Vol C Tables 4.2.6.8 and 6.1.1.4'
N N 0.0061 0.0033 'International Tables Vol C Tables 4.2.6.8 and 6.1.1.4'
O O 0.0106 0.0060 'International Tables Vol C Tables 4.2.6.8 and 6.1.1.4'
Co Co 0.3494 0.9721 'International Tables Vol C Tables 4.2.6.8 and 6.1.1.4'

loop_
_geom_angle_atom_site_label_1
_geom_angle_atom_site_label_2
_geom_angle_atom_site_label_3
_geom_angle_site_symmetry_1
_geom_angle_site_symmetry_3
_geom_angle
_geom_angle_publ_flag
O3 Co1 N3 . 7 88.11(11) yes
O3 Co1 N3 7 7 91.89(11) ?
O3 Co1 N3 . . 91.89(11) ?
O3 Co1 N3 7 . 88.11(11) ?
O3 Co1 N1 . . 88.59(11) yes
O3 Co1 N1 7 . 91.41(11) ?
N3 Co1 N1 7 . 91.13(10) yes
N3 Co1 N1 . . 88.87(10) ?
O3 Co1 N1 . 7 91.41(11) ?
O3 Co1 N1 7 7 88.59(11) ?
N3 Co1 N1 7 7 88.87(10) ?
N3 Co1 N1 . 7 91.13(10) ?
C1 O1 H2A . . 110.8(15) ?
C1 O1 N2 . . 111.7(2) ?
Co1 O3 O2 . 6 118.74(12) ?
Co1 O3 O2 . 4_545 128.70(12) ?
O2 O3 O2 6 4_545 92.95(10) ?
Co1 O3 H3B . . 116(3) ?
O2 O3 H3B 4_545 . 97(3) ?
Co1 O3 H3A . . 114(3) ?
O2 O3 H3A 6 . 106(3) ?
H3B O3 H3A . . 111(5) ?
C7 N1 C5 . . 104.7(3) ?
C7 N1 Co1 . . 124.0(3) ?
C5 N1 Co1 . . 130.9(2) ?
C7 N2 C6 . . 106.6(3) ?
C7 N2 O1 . . 127.6(3) ?
C6 N2 O1 . . 125.3(3) ?
C7 N2 H2A . . 126(3) ?
C6 N2 H2A . . 127(3) ?
C10 N3 C8 . . 104.5(3) ?
C10 N3 Co1 . . 129.6(2) ?
C8 N3 Co1 . . 125.6(2) ?
C10 N4 C9 . . 107.3(3) ?
C10 N4 O1 . 2_655 140.1(3) ?
C9 N4 O1 . 2_655 112.5(3) ?
C10 N4 H4A . . 130(3) ?
C9 N4 H4A . . 123(3) ?
O2 C1 O1 . . 123.6(3) ?
O2 C1 C2 . . 118.5(3) ?
O1 C1 C2 . . 117.9(3) ?
C3 C2 C4 . . 118.2(3) ?
C3 C2 C1 . . 121.5(3) ?
C4 C2 C1 . . 120.1(3) ?
C4 C3 C2 2_656 . 121.4(3) ?
C4 C3 H3 2_656 . 120(3) ?
C2 C3 H3 . . 118(3) ?
C3 C4 C2 2_656 . 120.4(3) ?
C3 C4 H4 2_656 . 121(3) ?
C2 C4 H4 . . 119(3) ?
C6 C5 N1 . . 109.3(4) ?
C6 C5 H5 . . 133(3) ?
N1 C5 H5 . . 118(3) ?
C5 C6 N2 . . 107.1(4) ?
C5 C6 H6 . . 131(3) ?
N2 C6 H6 . . 122(3) ?
N1 C7 N2 . . 112.3(4) ?
N1 C7 H7 . . 126(2) ?
N2 C7 H7 . . 121(2) ?
C9 C8 N3 . . 110.0(4) ?
C9 C8 H8 . . 126(3) ?
N3 C8 H8 . . 124(3) ?
C8 C9 N4 . . 106.2(4) ?
C8 C9 H9 . . 131(3) ?
N4 C9 H9 . . 123(3) ?
N3 C10 N4 . . 112.0(4) ?
N3 C10 H10 . . 125(3) ?
N4 C10 H10 . . 123(3) ?

loop_
_geom_bond_atom_site_label_1
_geom_bond_atom_site_label_2
_geom_bond_site_symmetry_2
_geom_bond_distance
_geom_bond_publ_flag
Co1 O3 . 2.144(3) yes
Co1 O3 7 2.144(3) ?
Co1 N3 7 2.146(3) yes
Co1 N3 . 2.146(3) ?
Co1 N1 . 2.149(3) yes
Co1 N1 7 2.149(3) ?
O1 C1 . 1.254(4) ?
O1 N2 . 2.765(4) ?
O2 C1 . 1.253(4) ?
O3 O2 6 2.699(3) ?
O3 O2 4_545 2.813(4) ?
O3 H3B . 0.88(5) ?
O3 H3A . 0.80(5) ?
N1 C7 . 1.316(5) ?
N1 C5 . 1.370(5) ?
N2 C7 . 1.330(5) ?
N2 C6 . 1.351(6) ?
N2 H2A . 0.86(5) ?
N3 C10 . 1.311(5) ?
N3 C8 . 1.371(5) ?
N4 C10 . 1.331(5) ?
N4 C9 . 1.349(6) ?
N4 O1 2_655 2.743(4) ?
N4 H4A . 0.79(5) ?
C1 C2 . 1.511(4) ?
C2 C3 . 1.376(5) ?
C2 C4 . 1.389(5) ?
C3 C4 2_656 1.375(5) ?
C3 H3 . 1.00(5) ?
C4 C3 2_656 1.375(5) ?
C4 H4 . 0.89(5) ?
C5 C6 . 1.346(5) ?
C5 H5 . 0.95(5) ?
C6 H6 . 0.97(5) ?
C7 H7 . 0.93(4) ?
C8 C9 . 1.345(6) ?
C8 H8 . 0.88(4) ?
C9 H9 . 0.87(5) ?
C10 H10 . 0.97(5) ?

loop_
_geom_hbond_atom_site_label_D
_geom_hbond_atom_site_label_H
_geom_hbond_atom_site_label_A
_geom_hbond_site_symmetry_A
_geom_hbond_distance_DH
_geom_hbond_distance_HA
_geom_hbond_distance_DA
_geom_hbond_angle_DHA
N2 H2A O1 . 0.86(5) 1.91(5) 2.765(4) 175(5)
N4 H4A O1 2_655 0.79(5) 1.97(5) 2.743(4) 165(5)
O3 H3B O2 6 0.88(5) 1.82(5) 2.699(3) 174(4)
O3 H3A O2 4_545 0.80(5) 2.05(5) 2.813(4) 159(5)

loop_
_geom_torsion_atom_site_label_1
_geom_torsion_atom_site_label_2
_geom_torsion_atom_site_label_3
_geom_torsion_atom_site_label_4
_geom_torsion_site_symmetry_1
_geom_torsion_site_symmetry_4
_geom_torsion
N3 Co1 O3 O2 7 6 143.19(14)
N1 Co1 O3 O2 7 6 54.37(14)
N3 Co1 O3 O2 . 4_545 -157.78(15)
N1 Co1 O3 O2 . 4_545 113.40(16)
O3 Co1 N1 C7 7 . -153.8(3)
N3 Co1 N1 C7 7 . 114.3(3)
O3 Co1 N1 C5 . . -162.0(3)
N3 Co1 N1 C5 . . 106.1(3)
C1 O1 N2 C7 . . -128.5(4)
C1 O1 N2 C6 . . 60.8(4)
O3 Co1 N3 C10 . . 75.1(3)
O3 Co1 N3 C10 7 . -104.9(3)
N1 Co1 N3 C10 . . 163.7(3)
O3 Co1 N3 C8 7 . 67.6(3)
N1 Co1 N3 C8 7 . 156.2(3)
N2 O1 C1 C2 . . -166.7(3)
O2 C1 C2 C3 . . -172.7(4)
O1 C1 C2 C3 . . 7.1(6)
O2 C1 C2 C4 . . 2.4(5)
O1 C1 C2 C4 . . -177.8(4)
C4 C2 C3 C4 . 2_656 -1.0(6)
C1 C2 C3 C4 . 2_656 174.2(4)
C3 C2 C4 C3 . 2_656 0.5(6)
C1 C2 C4 C3 . 2_656 -174.8(4)
C7 N1 C5 C6 . . -0.4(5)
Co1 N1 C5 C6 . . -173.4(3)
N1 C5 C6 N2 . . 0.3(5)
C7 N2 C6 C5 . . -0.1(5)
O1 N2 C6 C5 . . 172.2(3)
C5 N1 C7 N2 . . 0.4(4)
Co1 N1 C7 N2 . . 174.0(2)
C6 N2 C7 N1 . . -0.2(5)
O1 N2 C7 N1 . . -172.3(2)
C10 N3 C8 C9 . . -1.0(5)
Co1 N3 C8 C9 . . -175.0(3)
N3 C8 C9 N4 . . 0.5(6)
C10 N4 C9 C8 . . 0.2(5)
O1 N4 C9 C8 2_655 . 179.9(3)
C8 N3 C10 N4 . . 1.1(5)
Co1 N3 C10 N4 . . 174.8(2)
C9 N4 C10 N3 . . -0.8(5)
O1 N4 C10 N3 2_655 . 179.5(3)
